data_7711368
loop_
_publ_author_name
'Huang, Jianlong'
'Wu, Chengfa'
'Chen, Jianbang'
'Guo, Zhiyong'
'Ma, Wenjuan'
'Yu, Feng'
'Dai, Bin'

_publ_section_title
;
 Na3YB8O15: a new rare-earth borate with an infinite one-dimensional
 [B8O15]\\infty chain and short ultraviolet cutoff edge
;
_journal_name_full 'Dalton Transactions'
_journal_paper_doi 10.1039/D2DT03019E
_journal_year 2022
_chemical_formula_moiety 'B8 Na3 O15 Y'
_chemical_formula_sum 'B8 Na3 O15 Y'
_chemical_formula_weight 484.36
_space_group_crystal_system triclinic
_space_group_IT_number 2
_space_group_name_Hall '-P 1'
_space_group_name_H-M_alt 'P -1'
_atom_sites_solution_primary dual
_audit_creation_date 2022-03-28
_audit_creation_method
;
Olex2 1.3
(compiled 2020.11.12 svn.r5f609507 for OlexSys, GUI svn.r6408)
;
_audit_update_record
;
2022-09-09 deposited with the CCDC.	2022-09-28 downloaded from the CCDC.
;
_cell_angle_alpha 89.126(2)
_cell_angle_beta 78.657(2)
_cell_angle_gamma 66.8170(10)
_cell_formula_units_Z 2
_cell_length_a 6.4122(2)
_cell_length_b 7.3634(3)
_cell_length_c 13.1781(5)
_cell_measurement_reflns_used 7662
_cell_measurement_temperature 273.15
_cell_measurement_theta_max 27.51
_cell_measurement_theta_min 3.02
_cell_volume 559.46(4)
_computing_cell_refinement 'SAINT V8.40B (?, 2016)'
_computing_data_reduction 'SAINT V8.40B (?, 2016)'
_computing_molecular_graphics 'Olex2 1.3 (Dolomanov et al., 2009)'
_computing_publication_material 'Olex2 1.3 (Dolomanov et al., 2009)'
_computing_structure_refinement 'SHELXL 2018/3 (Sheldrick, 2015)'
_computing_structure_solution 'SHELXT 2018/2 (Sheldrick, 2018)'
_diffrn_ambient_temperature 273.15
_diffrn_measured_fraction_theta_full 0.986
_diffrn_measured_fraction_theta_max 0.986
_diffrn_measurement_device_type 'Bruker APEX-II CCD'
_diffrn_measurement_method '\f and \w scans'
_diffrn_radiation_type MoK\a
_diffrn_radiation_wavelength 0.71073
_diffrn_reflns_av_R_equivalents 0.0547
_diffrn_reflns_av_unetI/netI 0.0286
_diffrn_reflns_Laue_measured_fraction_full 0.986
_diffrn_reflns_Laue_measured_fraction_max 0.986
_diffrn_reflns_limit_h_max 8
_diffrn_reflns_limit_h_min -7
_diffrn_reflns_limit_k_max 9
_diffrn_reflns_limit_k_min -9
_diffrn_reflns_limit_l_max 17
_diffrn_reflns_limit_l_min -17
_diffrn_reflns_number 17964
_diffrn_reflns_point_group_measured_fraction_full 0.986
_diffrn_reflns_point_group_measured_fraction_max 0.986
_diffrn_reflns_theta_full 25.242
_diffrn_reflns_theta_max 27.517
_diffrn_reflns_theta_min 1.580
_diffrn_source_current 1.4
_diffrn_source_power 0.07
_diffrn_source_voltage 50.0
_diffrn_standards_number 0
_exptl_absorpt_coefficient_mu 5.430
_exptl_absorpt_correction_T_max 0.7456
_exptl_absorpt_correction_T_min 0.6266
_exptl_absorpt_correction_type none
_exptl_absorpt_process_details
;
SADABS-2016/2 (Bruker,2016/2) was used for absorption correction.
wR2(int) was 0.1540 before and 0.0551 after correction.
The Ratio of minimum to maximum transmission is 0.8404.
The \l/2 correction factor is Not present.
;
_exptl_crystal_colour 'clear light colourless'
_exptl_crystal_colour_lustre clear
_exptl_crystal_colour_modifier light
_exptl_crystal_colour_primary colourless
_exptl_crystal_density_diffrn 2.875
_exptl_crystal_description block
_exptl_crystal_F_000 464
_exptl_crystal_size_max 0.1
_exptl_crystal_size_mid 0.1
_exptl_crystal_size_min 0.1
_refine_diff_density_max 0.379
_refine_diff_density_min -0.322
_refine_diff_density_rms 0.087
_refine_ls_extinction_method none
_refine_ls_goodness_of_fit_ref 1.147
_refine_ls_hydrogen_treatment undef
_refine_ls_matrix_type full
_refine_ls_number_parameters 244
_refine_ls_number_reflns 2545
_refine_ls_number_restraints 0
_refine_ls_restrained_S_all 1.147
_refine_ls_R_factor_all 0.0216
_refine_ls_R_factor_gt 0.0202
_refine_ls_shift/su_max 0.001
_refine_ls_shift/su_mean 0.000
_refine_ls_structure_factor_coef Fsqd
_refine_ls_weighting_details 'w=1/[\s^2^(Fo^2^)+(0.0250P)^2^+0.6362P] where P=(Fo^2^+2Fc^2^)/3'
_refine_ls_weighting_scheme calc
_refine_ls_wR_factor_gt 0.0607
_refine_ls_wR_factor_ref 0.0612
_reflns_Friedel_coverage 0.000
_reflns_number_gt 2438
_reflns_number_total 2545
_reflns_threshold_expression 'I > 2\s(I)'
_cod_data_source_file d2dt03019e2.cif
_cod_data_source_block 33333
_cod_database_code 7711368
_shelx_shelxl_version_number 2018/3
_shelx_space_group_comment
;
The symmetry employed for this shelxl refinement is uniquely defined
by the following loop, which should always be used as a source of
symmetry information in preference to the above space-group names.
They are only intended as comments.
;
_olex2_refinement_description
;
;
_olex2_submission_special_instructions 'No special instructions were received'

loop_
_space_group_symop_operation_xyz
'x, y, z'
'-x, -y, -z'

loop_
_atom_site_label
_atom_site_type_symbol
_atom_site_fract_x
_atom_site_fract_y
_atom_site_fract_z
_atom_site_U_iso_or_equiv
_atom_site_adp_type
_atom_site_occupancy
_atom_site_site_symmetry_order
_atom_site_calc_flag
_atom_site_refinement_flags_posn
_atom_site_refinement_flags_adp
_atom_site_refinement_flags_occupancy
_atom_site_disorder_assembly
_atom_site_disorder_group
Na1 Na 1.03800(19) 0.26961(15) 0.88836(8) 0.0187(2) Uani 1 1 d . . . . .
Na2 Na 0.76721(19) 0.23926(16) 0.47700(8) 0.0200(2) Uani 1 1 d . . . . .
Na3 Na 0.62444(19) 1.09515(16) 0.76472(9) 0.0205(2) Uani 1 1 d . . . . .
Y1 Y -0.10077(4) 1.25120(3) 1.17082(2) 0.00799(8) Uani 1 1 d . . . . .
B1 B 0.6524(5) 0.6129(4) 1.0149(2) 0.0111(5) Uani 1 1 d . . . . .
B2 B 0.3282(5) 0.9207(4) 0.9934(2) 0.0103(5) Uani 1 1 d . . . . .
B3 B 0.5943(4) 0.6991(4) 0.8353(2) 0.0098(5) Uani 1 1 d . . . . .
B4 B 0.9010(4) 0.6411(4) 0.6677(2) 0.0089(5) Uani 1 1 d . . . . .
B5 B 0.6314(5) 0.4805(4) 0.6842(2) 0.0091(5) Uani 1 1 d . . . . .
B6 B 0.7815(5) 0.7851(4) 0.4969(2) 0.0106(5) Uani 1 1 d . . . . .
B7 B 0.6803(4) 0.6295(4) 0.3608(2) 0.0086(5) Uani 1 1 d . . . . .
B8 B 0.8433(5) 0.8872(4) 0.3216(2) 0.0105(5) Uani 1 1 d . . . . .
O1 O 0.7874(3) 0.5031(3) 1.07581(14) 0.0148(4) Uani 1 1 d . . . . .
O2 O 0.6959(3) 0.5628(2) 0.90983(13) 0.0129(3) Uani 1 1 d . . . . .
O3 O 0.4596(3) 0.7889(3) 1.05629(13) 0.0133(3) Uani 1 1 d . . . . .
O4 O 0.1511(3) 1.0855(3) 1.03349(13) 0.0146(4) Uani 1 1 d . . . . .
O5 O 0.3865(3) 0.8715(2) 0.88683(12) 0.0108(3) Uani 1 1 d . . . . .
O6 O 0.7728(3) 0.7513(2) 0.77013(13) 0.0106(3) Uani 1 1 d . . . . .
O7 O 0.4944(3) 0.6110(3) 0.76632(13) 0.0121(3) Uani 1 1 d . . . . .
O8 O 0.8468(3) 0.4725(2) 0.64692(13) 0.0105(3) Uani 1 1 d . . . . .
O9 O 0.5569(3) 0.3538(2) 0.64289(13) 0.0099(3) Uani 1 1 d . . . . .
O10 O 0.8507(3) 0.7847(2) 0.58772(13) 0.0121(3) Uani 1 1 d . . . . .
O11 O 0.8303(3) 0.9170(2) 0.42826(13) 0.0123(3) Uani 1 1 d . . . . .
O12 O 0.6709(3) 0.6755(2) 0.47104(12) 0.0109(3) Uani 1 1 d . . . . .
O13 O 0.9547(3) 0.9699(3) 0.25229(13) 0.0132(3) Uani 1 1 d . . . . .
O14 O 0.7328(3) 0.7738(2) 0.29298(12) 0.0100(3) Uani 1 1 d . . . . .
O15 O 0.8502(3) 0.4258(2) 0.32796(12) 0.0093(3) Uani 1 1 d . . . . .

loop_
_atom_site_aniso_label
_atom_site_aniso_U_11
_atom_site_aniso_U_22
_atom_site_aniso_U_33
_atom_site_aniso_U_23
_atom_site_aniso_U_13
_atom_site_aniso_U_12
Na1 0.0212(6) 0.0181(5) 0.0158(5) 0.0008(4) -0.0045(4) -0.0065(4)
Na2 0.0203(6) 0.0220(5) 0.0177(5) -0.0036(4) 0.0034(4) -0.0116(4)
Na3 0.0201(6) 0.0174(5) 0.0249(6) 0.0054(4) -0.0111(4) -0.0055(4)
Y1 0.00695(12) 0.00970(12) 0.00694(12) -0.00040(7) -0.00174(8) -0.00276(8)
B1 0.0108(12) 0.0115(12) 0.0121(12) 0.0012(9) -0.0018(10) -0.0060(10)
B2 0.0097(12) 0.0132(12) 0.0098(12) -0.0008(9) -0.0020(9) -0.0066(10)
B3 0.0081(12) 0.0117(12) 0.0092(12) -0.0014(9) -0.0015(9) -0.0036(10)
B4 0.0079(12) 0.0104(11) 0.0088(12) -0.0023(9) -0.0010(9) -0.0041(9)
B5 0.0092(12) 0.0093(11) 0.0085(11) 0.0012(9) -0.0032(9) -0.0029(9)
B6 0.0076(12) 0.0120(12) 0.0107(12) -0.0018(9) -0.0015(9) -0.0024(10)
B7 0.0087(12) 0.0100(11) 0.0082(11) -0.0009(9) -0.0023(9) -0.0045(10)
B8 0.0098(12) 0.0101(11) 0.0123(12) 0.0022(9) -0.0056(10) -0.0032(10)
O1 0.0135(9) 0.0174(9) 0.0143(9) 0.0064(7) -0.0064(7) -0.0057(7)
O2 0.0139(9) 0.0109(8) 0.0105(8) 0.0001(6) -0.0039(7) -0.0006(7)
O3 0.0129(9) 0.0145(8) 0.0090(8) 0.0001(6) -0.0028(6) -0.0016(7)
O4 0.0130(9) 0.0148(8) 0.0121(8) -0.0032(7) -0.0003(7) -0.0024(7)
O5 0.0100(8) 0.0118(8) 0.0079(8) -0.0013(6) -0.0023(6) -0.0012(6)
O6 0.0083(8) 0.0134(8) 0.0102(8) -0.0031(6) 0.0008(6) -0.0057(6)
O7 0.0082(8) 0.0180(8) 0.0104(8) -0.0059(7) -0.0006(6) -0.0061(7)
O8 0.0087(8) 0.0112(8) 0.0122(8) -0.0021(6) -0.0006(6) -0.0054(6)
O9 0.0063(8) 0.0121(8) 0.0120(8) -0.0022(6) -0.0022(6) -0.0040(6)
O10 0.0158(9) 0.0138(8) 0.0105(8) 0.0013(6) -0.0064(7) -0.0083(7)
O11 0.0166(9) 0.0127(8) 0.0100(8) 0.0002(6) -0.0038(7) -0.0081(7)
O12 0.0118(8) 0.0154(8) 0.0076(8) 0.0004(6) -0.0015(6) -0.0079(7)
O13 0.0145(9) 0.0152(8) 0.0138(8) 0.0041(7) -0.0051(7) -0.0089(7)
O14 0.0116(8) 0.0119(8) 0.0092(8) 0.0018(6) -0.0038(6) -0.0068(6)
O15 0.0066(8) 0.0103(8) 0.0109(8) -0.0018(6) -0.0014(6) -0.0034(6)

loop_
_atom_type_symbol
_atom_type_description
_atom_type_scat_dispersion_real
_atom_type_scat_dispersion_imag
_atom_type_scat_source
B B 0.0013 0.0007 'International Tables Vol C Tables 4.2.6.8 and 6.1.1.4'
Na Na 0.0362 0.0249 'International Tables Vol C Tables 4.2.6.8 and 6.1.1.4'
O O 0.0106 0.0060 'International Tables Vol C Tables 4.2.6.8 and 6.1.1.4'
Y Y -2.7962 3.5667 'International Tables Vol C Tables 4.2.6.8 and 6.1.1.4'

loop_
_geom_angle_atom_site_label_1
_geom_angle_atom_site_label_2
_geom_angle_atom_site_label_3
_geom_angle
_geom_angle_site_symmetry_1
_geom_angle_site_symmetry_3
_geom_angle_publ_flag
B1 Na1 Na3 142.99(6) . 1_645 ?
B1 Na1 Na3 62.26(6) 2_767 1_645 ?
B1 Na1 B1 85.83(8) 2_767 . ?
B1 Na1 B2 120.11(8) . 1_645 ?
B1 Na1 B2 71.42(8) 2_767 1_645 ?
B2 Na1 Na3 69.19(6) 1_645 1_645 ?
B8 Na1 Na3 62.95(6) 2_766 1_645 ?
B8 Na1 B1 135.60(8) 2_766 . ?
B8 Na1 B1 123.20(9) 2_766 2_767 ?
B8 Na1 B2 101.94(8) 2_766 1_645 ?
B8 Na1 O5 74.93(7) 2_766 1_645 ?
O1 Na1 Na3 68.52(5) 2_767 1_645 ?
O1 Na1 Na3 132.14(5) . 1_645 ?
O1 Na1 B1 69.91(7) . 2_767 ?
O1 Na1 B1 74.61(7) 2_767 . ?
O1 Na1 B1 26.34(7) 2_767 2_767 ?
O1 Na1 B1 26.16(6) . . ?
O1 Na1 B2 94.68(7) . 1_645 ?
O1 Na1 B2 97.59(7) 2_767 1_645 ?
O1 Na1 B8 115.56(8) 2_767 2_766 ?
O1 Na1 B8 161.46(8) . 2_766 ?
O1 Na1 O1 69.63(7) 2_767 . ?
O1 Na1 O5 121.81(6) . 1_645 ?
O1 Na1 O5 106.81(7) 2_767 1_645 ?
O1 Na1 O13 142.77(7) 2_767 2_766 ?
O1 Na1 O14 86.66(7) 2_767 2_766 ?
O2 Na1 Na3 139.68(6) . 1_645 ?
O2 Na1 B1 103.10(8) . 2_767 ?
O2 Na1 B1 27.02(7) . . ?
O2 Na1 B2 145.61(8) . 1_645 ?
O2 Na1 B8 108.66(8) . 2_766 ?
O2 Na1 O1 83.28(7) . 2_767 ?
O2 Na1 O1 53.19(6) . . ?
O2 Na1 O4 121.05(7) . 1_645 ?
O2 Na1 O5 166.93(7) . 1_645 ?
O2 Na1 O13 110.67(7) . 2_766 ?
O2 Na1 O14 110.10(7) . 2_766 ?
O4 Na1 Na3 88.93(6) 1_645 1_645 ?
O4 Na1 B1 66.42(7) 1_645 2_767 ?
O4 Na1 B1 95.19(7) 1_645 . ?
O4 Na1 B2 24.92(7) 1_645 1_645 ?
O4 Na1 B8 125.84(8) 1_645 2_766 ?
O4 Na1 O1 69.95(6) 1_645 . ?
O4 Na1 O1 91.44(7) 1_645 2_767 ?
O4 Na1 O5 51.89(5) 1_645 1_645 ?
O4 Na1 O13 108.18(7) 1_645 2_766 ?
O4 Na1 O14 128.21(7) 1_645 2_766 ?
O5 Na1 Na3 53.34(4) 1_645 1_645 ?
O5 Na1 B1 84.37(7) 1_645 2_767 ?
O5 Na1 B1 146.76(7) 1_645 . ?
O5 Na1 B2 27.15(6) 1_645 1_645 ?
O13 Na1 Na3 80.24(5) 2_766 1_645 ?
O13 Na1 B1 132.01(8) 2_766 . ?
O13 Na1 B1 141.78(8) 2_766 2_767 ?
O13 Na1 B2 89.38(7) 2_766 1_645 ?
O13 Na1 B8 27.89(7) 2_766 2_766 ?
O13 Na1 O1 146.45(7) 2_766 . ?
O13 Na1 O5 66.37(6) 2_766 1_645 ?
O14 Na1 Na3 42.79(5) 2_766 1_645 ?
O14 Na1 B1 95.91(7) 2_766 2_767 ?
O14 Na1 B1 133.35(8) 2_766 . ?
O14 Na1 B2 104.26(7) 2_766 1_645 ?
O14 Na1 B8 29.06(6) 2_766 2_766 ?
O14 Na1 O1 151.48(7) 2_766 . ?
O14 Na1 O5 79.33(6) 2_766 1_645 ?
O14 Na1 O13 56.26(6) 2_766 2_766 ?
B4 Na2 B5 108.36(8) 2_766 . ?
B4 Na2 B7 147.12(8) 2_766 2_666 ?
B4 Na2 B7 50.25(7) 2_766 . ?
B4 Na2 B8 92.05(7) 2_766 1_545 ?
B5 Na2 B7 89.55(7) . . ?
B5 Na2 B8 158.06(8) . 1_545 ?
B6 Na2 B4 52.44(8) 2_766 2_766 ?
B6 Na2 B5 79.13(8) 2_766 . ?
B6 Na2 B7 127.75(8) 2_766 2_666 ?
B6 Na2 B7 91.45(8) 2_766 . ?
B6 Na2 B8 108.76(8) 2_766 1_545 ?
B7 Na2 B5 50.51(7) 2_666 . ?
B7 Na2 B7 100.00(7) 2_666 . ?
B7 Na2 B8 110.22(7) . 1_545 ?
B7 Na2 B8 114.23(8) 2_666 1_545 ?
O9 Na2 B4 132.74(8) . 2_766 ?
O9 Na2 B5 24.72(6) . . ?
O9 Na2 B6 99.38(8) . 2_766 ?
O9 Na2 B7 28.38(6) . 2_666 ?
O9 Na2 B7 103.10(7) . . ?
O9 Na2 B8 135.11(8) . 1_545 ?
O9 Na2 O10 125.24(7) . 2_766 ?
O9 Na2 O11 85.70(6) . 2_766 ?
O9 Na2 O11 115.45(7) . 1_545 ?
O9 Na2 O12 57.46(6) . 2_666 ?
O9 Na2 O15 129.65(7) . . ?
O10 Na2 B4 29.46(6) 2_766 2_766 ?
O10 Na2 B5 102.52(7) 2_766 . ?
O10 Na2 B6 27.28(7) 2_766 2_766 ?
O10 Na2 B7 77.84(7) 2_766 . ?
O10 Na2 B7 153.02(8) 2_766 2_666 ?
O10 Na2 B8 91.25(7) 2_766 1_545 ?
O10 Na2 O11 50.71(6) 2_766 2_766 ?
O10 Na2 O12 169.29(8) 2_766 2_666 ?
O10 Na2 O15 59.44(6) 2_766 . ?
O11 Na2 B4 108.76(7) 1_545 2_766 ?
O11 Na2 B4 79.06(7) 2_766 2_766 ?
O11 Na2 B5 73.82(6) 2_766 . ?
O11 Na2 B5 134.86(8) 1_545 . ?
O11 Na2 B6 27.85(6) 2_766 2_766 ?
O11 Na2 B6 104.57(8) 1_545 2_766 ?
O11 Na2 B7 134.46(8) 1_545 . ?
O11 Na2 B7 118.28(7) 2_766 . ?
O11 Na2 B7 111.35(7) 2_766 2_666 ?
O11 Na2 B7 102.69(7) 1_545 2_666 ?
O11 Na2 B8 24.28(6) 1_545 1_545 ?
O11 Na2 B8 103.28(7) 2_766 1_545 ?
O11 Na2 O10 97.34(7) 1_545 2_766 ?
O11 Na2 O11 88.99(6) 1_545 2_766 ?
O11 Na2 O12 89.66(7) 1_545 2_666 ?
O11 Na2 O15 112.83(7) 1_545 . ?
O12 Na2 B4 140.11(8) 2_666 2_766 ?
O12 Na2 B5 77.75(7) 2_666 . ?
O12 Na2 B6 156.67(8) 2_666 2_766 ?
O12 Na2 B7 91.47(7) 2_666 . ?
O12 Na2 B7 29.17(6) 2_666 2_666 ?
O12 Na2 B8 91.86(7) 2_666 1_545 ?
O12 Na2 O11 137.96(6) 2_666 2_766 ?
O15 Na2 B4 30.06(6) . 2_766 ?
O15 Na2 B5 112.20(7) . . ?
O15 Na2 B6 81.42(7) . 2_766 ?
O15 Na2 B7 125.91(7) . 2_666 ?
O15 Na2 B7 27.28(6) . . ?
O15 Na2 B8 89.46(7) . 1_545 ?
O15 Na2 O11 108.79(6) . 2_766 ?
O15 Na2 O12 110.35(7) . 2_666 ?
Y1 Na3 Na1 130.96(4) 2_677 1_465 ?
B3 Na3 Na1 79.92(6) . 1_465 ?
B3 Na3 Y1 62.95(5) . 2_677 ?
B5 Na3 Na1 98.57(6) 1_565 1_465 ?
B5 Na3 Y1 120.52(6) 1_565 2_677 ?
B5 Na3 B3 175.61(8) 1_565 . ?
B7 Na3 Na1 67.97(6) 2_676 1_465 ?
B7 Na3 Y1 160.29(6) 2_676 2_677 ?
B7 Na3 B3 124.26(8) 2_676 . ?
B7 Na3 B5 51.52(7) 2_676 1_565 ?
B7 Na3 O10 91.84(7) 2_676 . ?
O3 Na3 Na1 64.88(5) 2_677 1_465 ?
O3 Na3 Y1 82.96(5) 2_677 2_677 ?
O3 Na3 B3 89.39(7) 2_677 . ?
O3 Na3 B5 93.70(7) 2_677 1_565 ?
O3 Na3 B7 113.98(7) 2_677 2_676 ?
O3 Na3 O5 72.37(6) 2_677 . ?
O3 Na3 O9 114.86(7) 2_677 1_565 ?
O3 Na3 O10 153.54(7) 2_677 . ?
O3 Na3 O13 91.21(7) 2_677 2_776 ?
O5 Na3 Na1 52.67(4) . 1_465 ?
O5 Na3 Y1 83.68(4) . 2_677 ?
O5 Na3 B3 28.13(6) . . ?
O5 Na3 B5 151.06(7) . 1_565 ?
O5 Na3 B7 110.33(7) . 2_676 ?
O5 Na3 O10 93.98(5) . . ?
O6 Na3 Na1 106.28(6) . 1_465 ?
O6 Na3 Y1 44.74(4) . 2_677 ?
O6 Na3 B3 26.58(6) . . ?
O6 Na3 B5 154.04(8) . 1_565 ?
O6 Na3 B7 132.73(8) . 2_676 ?
O6 Na3 O3 103.45(7) . 2_677 ?
O6 Na3 O5 54.63(6) . . ?
O6 Na3 O9 141.52(8) . 1_565 ?
O6 Na3 O10 51.35(6) . . ?
O6 Na3 O13 81.17(7) . 2_776 ?
O6 Na3 O14 113.03(7) . 2_676 ?
O9 Na3 Na1 93.45(5) 1_565 1_465 ?
O9 Na3 Y1 134.65(6) 1_565 2_677 ?
O9 Na3 B3 149.51(8) 1_565 . ?
O9 Na3 B5 26.17(6) 1_565 1_565 ?
O9 Na3 B7 30.14(6) 1_565 2_676 ?
O9 Na3 O5 140.44(7) 1_565 . ?
O9 Na3 O10 90.24(6) 1_565 . ?
O9 Na3 O13 94.17(7) 1_565 2_776 ?
O10 Na3 Na1 124.72(5) . 1_465 ?
O10 Na3 Y1 72.88(4) . 2_677 ?
O10 Na3 B3 70.28(6) . . ?
O10 Na3 B5 107.64(7) . 1_565 ?
O13 Na3 Na1 155.90(6) 2_776 1_465 ?
O13 Na3 Y1 41.89(4) 2_776 2_677 ?
O13 Na3 B3 103.98(7) 2_776 . ?
O13 Na3 B5 79.10(7) 2_776 1_565 ?
O13 Na3 B7 123.92(8) 2_776 2_676 ?
O13 Na3 O5 125.19(6) 2_776 . ?
O13 Na3 O10 78.09(6) 2_776 . ?
O14 Na3 Na1 45.42(5) 2_676 1_465 ?
O14 Na3 Y1 157.77(6) 2_676 2_677 ?
O14 Na3 B3 96.68(7) 2_676 . ?
O14 Na3 B5 79.44(7) 2_676 1_565 ?
O14 Na3 B7 29.73(6) 2_676 2_676 ?
O14 Na3 O3 106.92(7) 2_676 2_677 ?
O14 Na3 O5 80.64(6) 2_676 . ?
O14 Na3 O9 59.87(6) 2_676 1_565 ?
O14 Na3 O10 92.54(6) 2_676 . ?
O14 Na3 O13 152.65(8) 2_676 2_776 ?
Na1 Y1 Na1 71.54(3) 1_465 2_677 ?
Na3 Y1 Na1 106.25(3) 2_677 1_465 ?
Na3 Y1 Na1 112.83(3) 2_677 2_677 ?
B3 Y1 Na1 109.25(5) 2_577 2_677 ?
B3 Y1 Na1 91.16(5) 2_577 1_465 ?
B3 Y1 Na3 137.65(5) 2_577 2_677 ?
B4 Y1 Na1 129.81(5) 2_677 1_465 ?
B4 Y1 Na1 70.87(5) 2_677 2_677 ?
B4 Y1 Na3 61.29(5) 2_677 2_677 ?
B4 Y1 B3 132.28(7) 2_677 2_577 ?
O1 Y1 Na1 50.53(5) 1_465 1_465 ?
O1 Y1 Na1 38.10(5) 1_465 2_677 ?
O1 Y1 Na3 142.46(5) 1_465 2_677 ?
O1 Y1 B3 77.74(7) 1_465 2_577 ?
O1 Y1 B4 107.81(7) 1_465 2_677 ?
O1 Y1 O5 89.38(6) 1_465 2_577 ?
O1 Y1 O6 107.76(6) 1_465 2_677 ?
O1 Y1 O7 78.08(7) 1_465 2_577 ?
O1 Y1 O13 165.99(7) 1_465 1_456 ?
O1 Y1 O15 98.45(6) 1_465 1_466 ?
O4 Y1 Na1 94.68(5) . 2_677 ?
O4 Y1 Na1 38.65(5) . 1_465 ?
O4 Y1 Na3 68.79(5) . 2_677 ?
O4 Y1 B3 112.70(7) . 2_577 ?
O4 Y1 B4 114.85(7) . 2_677 ?
O4 Y1 O1 87.62(7) . 1_465 ?
O4 Y1 O5 87.19(6) . 2_577 ?
O4 Y1 O6 84.75(6) . 2_677 ?
O4 Y1 O7 140.16(6) . 2_577 ?
O4 Y1 O13 90.90(7) . 1_456 ?
O4 Y1 O15 144.24(6) . 1_466 ?
O5 Y1 Na1 78.26(4) 2_577 1_465 ?
O5 Y1 Na1 127.06(4) 2_577 2_677 ?
O5 Y1 Na3 116.92(4) 2_577 2_677 ?
O5 Y1 B3 28.86(6) 2_577 2_577 ?
O5 Y1 B4 151.92(6) 2_577 2_677 ?
O6 Y1 Na1 105.47(4) 2_677 1_465 ?
O6 Y1 Na1 71.22(4) 2_677 2_677 ?
O6 Y1 Na3 43.76(4) 2_677 2_677 ?
O6 Y1 B3 162.18(6) 2_677 2_577 ?
O6 Y1 B4 30.10(6) 2_677 2_677 ?
O6 Y1 O5 160.68(6) 2_677 2_577 ?
O7 Y1 Na1 96.26(5) 2_577 2_677 ?
O7 Y1 Na1 111.12(5) 2_577 1_465 ?
O7 Y1 Na3 138.29(5) 2_577 2_677 ?
O7 Y1 B3 28.08(6) 2_577 2_577 ?
O7 Y1 B4 104.93(6) 2_577 2_677 ?
O7 Y1 O5 56.06(5) 2_577 2_577 ?
O7 Y1 O6 134.98(6) 2_577 2_677 ?
O7 Y1 O15 75.22(6) 2_577 1_466 ?
O13 Y1 Na1 124.02(5) 1_456 1_465 ?
O13 Y1 Na1 155.83(5) 1_456 2_677 ?
O13 Y1 Na3 48.13(5) 1_456 2_677 ?
O13 Y1 B3 90.03(7) 1_456 2_577 ?
O13 Y1 B4 85.44(7) 1_456 2_677 ?
O13 Y1 O5 76.63(6) 1_456 2_577 ?
O13 Y1 O6 85.95(6) 1_456 2_677 ?
O13 Y1 O7 94.38(6) 1_456 2_577 ?
O13 Y1 O15 90.88(6) 1_456 1_466 ?
O15 Y1 Na1 142.55(4) 1_466 1_465 ?
O15 Y1 Na1 71.08(4) 1_466 2_677 ?
O15 Y1 Na3 86.33(4) 1_466 2_677 ?
O15 Y1 B3 103.01(6) 1_466 2_577 ?
O15 Y1 B4 29.90(6) 1_466 2_677 ?
O15 Y1 O5 127.83(5) 1_466 2_577 ?
O15 Y1 O6 59.77(6) 1_466 2_677 ?
Na1 B1 Na1 94.17(8) 2_767 . ?
O1 B1 Na1 55.12(12) . 2_767 ?
O1 B1 Na1 70.83(14) . . ?
O1 B1 O2 121.8(2) . . ?
O1 B1 O3 120.1(2) . . ?
O2 B1 Na1 122.99(16) . 2_767 ?
O2 B1 Na1 51.00(11) . . ?
O2 B1 O3 118.1(2) . . ?
O3 B1 Na1 91.52(14) . 2_767 ?
O3 B1 Na1 168.95(18) . . ?
O3 B2 Na1 168.34(17) . 1_465 ?
O4 B2 Na1 49.79(12) . 1_465 ?
O4 B2 O3 121.1(2) . . ?
O4 B2 O5 120.8(2) . . ?
O5 B2 Na1 71.68(13) . 1_465 ?
O5 B2 O3 118.1(2) . . ?
Y1 B3 Na3 105.28(8) 2_577 . ?
O2 B3 Na3 132.77(16) . . ?
O2 B3 Y1 113.64(15) . 2_577 ?
O2 B3 O5 111.44(19) . . ?
O2 B3 O6 109.4(2) . . ?
O2 B3 O7 111.89(19) . . ?
O5 B3 Na3 68.86(12) . . ?
O5 B3 Y1 57.11(11) . 2_577 ?
O5 B3 O7 101.46(18) . . ?
O6 B3 Na3 45.48(10) . . ?
O6 B3 Y1 135.94(16) . 2_577 ?
O6 B3 O5 114.1(2) . . ?
O6 B3 O7 108.25(19) . . ?
O7 B3 Na3 114.18(15) . . ?
O7 B3 Y1 46.38(10) . 2_577 ?
Y1 B4 Na2 84.15(7) 2_677 2_766 ?
O6 B4 Na2 122.04(14) . 2_766 ?
O6 B4 Y1 52.97(10) . 2_677 ?
O8 B4 Na2 124.14(15) . 2_766 ?
O8 B4 Y1 134.30(16) . 2_677 ?
O8 B4 O6 113.82(19) . . ?
O8 B4 O10 111.74(19) . . ?
O8 B4 O15 110.53(18) . 2_766 ?
O10 B4 Na2 52.27(11) . 2_766 ?
O10 B4 Y1 113.93(14) . 2_677 ?
O10 B4 O6 107.25(18) . . ?
O10 B4 O15 108.49(19) . 2_766 ?
O15 B4 Na2 56.42(11) 2_766 2_766 ?
O15 B4 Y1 52.18(10) 2_766 2_677 ?
O15 B4 O6 104.63(18) 2_766 . ?
Na3 B5 Na2 80.95(7) 1_545 . ?
O7 B5 Na2 158.99(17) . . ?
O7 B5 Na3 101.16(15) . 1_545 ?
O7 B5 O9 120.9(2) . . ?
O8 B5 Na2 78.08(13) . . ?
O8 B5 Na3 113.72(15) . 1_545 ?
O8 B5 O7 118.9(2) . . ?
O8 B5 O9 120.2(2) . . ?
O9 B5 Na2 44.91(11) . . ?
O9 B5 Na3 51.84(11) . 1_545 ?
O10 B6 Na2 53.16(12) . 2_766 ?
O10 B6 O11 113.7(2) . . ?
O11 B6 Na2 75.54(13) . 2_766 ?
O12 B6 Na2 142.82(17) . 2_766 ?
O12 B6 O10 125.8(2) . . ?
O12 B6 O11 120.4(2) . . ?
Na2 B7 Na2 80.00(7) 2_666 . ?
Na3 B7 Na2 143.43(9) 2_676 . ?
Na3 B7 Na2 82.62(7) 2_676 2_666 ?
O9 B7 Na2 89.83(13) 2_666 . ?
O9 B7 Na2 47.43(10) 2_666 2_666 ?
O9 B7 Na3 55.26(11) 2_666 2_676 ?
O12 B7 Na2 57.91(11) . 2_666 ?
O12 B7 Na2 71.88(11) . . ?
O12 B7 Na3 123.45(15) . 2_676 ?
O12 B7 O9 105.13(18) . 2_666 ?
O14 B7 Na2 120.26(15) . 2_666 ?
O14 B7 Na2 158.72(16) . . ?
O14 B7 Na3 53.25(11) . 2_676 ?
O14 B7 O9 108.50(19) . 2_666 ?
O14 B7 O12 111.87(18) . . ?
O15 B7 Na2 50.26(10) . . ?
O15 B7 Na2 127.89(15) . 2_666 ?
O15 B7 Na3 126.59(15) . 2_676 ?
O15 B7 O9 110.00(18) . 2_666 ?
O15 B7 O12 109.85(19) . . ?
O15 B7 O14 111.29(19) . . ?
Na1 B8 Na2 147.77(10) 2_766 1_565 ?
O11 B8 Na1 165.10(17) . 2_766 ?
O11 B8 Na2 42.75(10) . 1_565 ?
O13 B8 Na1 63.67(13) . 2_766 ?
O13 B8 Na2 85.52(14) . 1_565 ?
O13 B8 O11 120.2(2) . . ?
O13 B8 O14 122.4(2) . . ?
O14 B8 Na1 61.10(12) . 2_766 ?
O14 B8 Na2 142.05(17) . 1_565 ?
O14 B8 O11 117.4(2) . . ?
Na1 O1 Na1 110.37(7) 2_767 . ?
Y1 O1 Na1 108.51(8) 1_645 2_767 ?
Y1 O1 Na1 93.02(6) 1_645 . ?
B1 O1 Na1 98.54(15) . 2_767 ?
B1 O1 Na1 83.01(14) . . ?
B1 O1 Y1 152.25(17) . 1_645 ?
B1 O2 Na1 101.98(15) . . ?
B1 O2 B3 123.94(19) . . ?
B3 O2 Na1 131.12(14) . . ?
B1 O3 Na3 121.79(15) . 2_677 ?
B2 O3 Na3 115.45(14) . 2_677 ?
B2 O3 B1 122.1(2) . . ?
Y1 O4 Na1 106.69(8) . 1_465 ?
B2 O4 Na1 105.29(15) . 1_465 ?
B2 O4 Y1 147.67(17) . . ?
Na1 O5 Na3 74.00(5) 1_465 . ?
Y1 O5 Na1 86.91(5) 2_577 1_465 ?
Y1 O5 Na3 126.10(6) 2_577 . ?
B2 O5 Na1 81.17(13) . 1_465 ?
B2 O5 Na3 114.48(14) . . ?
B2 O5 Y1 111.44(14) . 2_577 ?
B2 O5 B3 123.84(19) . . ?
B3 O5 Na1 151.92(14) . 1_465 ?
B3 O5 Na3 83.01(13) . . ?
B3 O5 Y1 94.03(13) . 2_577 ?
Na3 O6 Y1 91.49(6) . 2_677 ?
B3 O6 Na3 107.94(14) . . ?
B3 O6 Y1 122.47(14) . 2_677 ?
B3 O6 B4 120.40(18) . . ?
B4 O6 Na3 114.20(13) . . ?
B4 O6 Y1 96.92(13) . 2_677 ?
B3 O7 Y1 105.54(13) . 2_577 ?
B5 O7 Y1 132.90(15) . 2_577 ?
B5 O7 B3 121.54(19) . . ?
B5 O8 B4 119.53(19) . . ?
Na2 O9 Na3 113.00(8) . 1_545 ?
B5 O9 Na2 110.36(15) . . ?
B5 O9 Na3 101.99(14) . 1_545 ?
B5 O9 B7 131.36(19) . 2_666 ?
B7 O9 Na2 104.19(13) 2_666 . ?
B7 O9 Na3 94.60(13) 2_666 1_545 ?
Na2 O10 Na3 109.01(7) 2_766 . ?
B4 O10 Na2 98.27(14) . 2_766 ?
B4 O10 Na3 85.91(12) . . ?
B6 O10 Na2 99.57(15) . 2_766 ?
B6 O10 Na3 127.00(15) . . ?
B6 O10 B4 133.41(19) . . ?
Na2 O11 Na2 91.01(6) 1_565 2_766 ?
B6 O11 Na2 124.09(15) . 1_565 ?
B6 O11 Na2 76.61(13) . 2_766 ?
B6 O11 B8 119.48(19) . . ?
B8 O11 Na2 112.97(14) . 1_565 ?
B8 O11 Na2 122.93(15) . 2_766 ?
B6 O12 Na2 126.14(15) . 2_666 ?
B6 O12 B7 120.63(19) . . ?
B7 O12 Na2 92.92(13) . 2_666 ?
Na3 O13 Na1 103.15(7) 2_776 2_766 ?
Y1 O13 Na1 103.08(7) 1_654 2_766 ?
Y1 O13 Na3 89.98(6) 1_654 2_776 ?
B8 O13 Na1 88.44(14) . 2_766 ?
B8 O13 Na3 123.27(16) . 2_776 ?
B8 O13 Y1 141.65(16) . 1_654 ?
Na3 O14 Na1 91.79(7) 2_676 2_766 ?
B7 O14 Na1 130.88(14) . 2_766 ?
B7 O14 Na3 97.02(13) . 2_676 ?
B8 O14 Na1 89.84(14) . 2_766 ?
B8 O14 Na3 124.44(15) . 2_676 ?
B8 O14 B7 122.23(19) . . ?
Y1 O15 Na2 110.36(7) 1_644 . ?
B4 O15 Na2 93.53(13) 2_766 . ?
B4 O15 Y1 97.92(12) 2_766 1_644 ?
B7 O15 Na2 102.45(13) . . ?
B7 O15 Y1 125.52(14) . 1_644 ?
B7 O15 B4 122.53(17) . 2_766 ?

loop_
_geom_bond_atom_site_label_1
_geom_bond_atom_site_label_2
_geom_bond_distance
_geom_bond_site_symmetry_2
_geom_bond_publ_flag
Na1 Na3 3.5065(16) 1_645 ?
Na1 B1 2.949(3) 2_767 ?
Na1 B1 2.978(3) . ?
Na1 B2 3.019(3) 1_645 ?
Na1 B8 2.854(3) 2_766 ?
Na1 O1 2.834(2) . ?
Na1 O1 2.446(2) 2_767 ?
Na1 O2 2.3661(19) . ?
Na1 O4 2.391(2) 1_645 ?
Na1 O5 2.9006(19) 1_645 ?
Na1 O13 2.559(2) 2_766 ?
Na1 O14 2.4990(19) 2_766 ?
Na2 B4 2.962(3) 2_766 ?
Na2 B5 3.060(3) . ?
Na2 B6 2.916(3) 2_766 ?
Na2 B7 3.034(3) 2_666 ?
Na2 B7 3.139(3) . ?
Na2 B8 3.150(3) 1_545 ?
Na2 O9 2.3045(19) . ?
Na2 O10 2.367(2) 2_766 ?
Na2 O11 2.903(2) 2_766 ?
Na2 O11 2.3224(19) 1_545 ?
Na2 O12 2.573(2) 2_666 ?
Na2 O15 2.4719(19) . ?
Na3 Y1 3.3728(11) 2_677 ?
Na3 B3 3.114(3) . ?
Na3 B5 3.028(3) 1_565 ?
Na3 B7 2.952(3) 2_676 ?
Na3 O3 2.405(2) 2_677 ?
Na3 O5 2.926(2) . ?
Na3 O6 2.3338(19) . ?
Na3 O9 2.434(2) 1_565 ?
Na3 O10 2.998(2) . ?
Na3 O13 2.512(2) 2_776 ?
Na3 O14 2.383(2) 2_676 ?
Y1 B3 3.056(3) 2_577 ?
Y1 B4 2.953(3) 2_677 ?
Y1 O1 2.1812(17) 1_465 ?
Y1 O4 2.1768(17) . ?
Y1 O5 2.5730(17) 2_577 ?
Y1 O6 2.3750(17) 2_677 ?
Y1 O7 2.2965(17) 2_577 ?
Y1 O13 2.2520(17) 1_456 ?
Y1 O15 2.3553(16) 1_466 ?
B1 O1 1.323(3) . ?
B1 O2 1.383(3) . ?
B1 O3 1.414(3) . ?
B2 O3 1.395(3) . ?
B2 O4 1.319(3) . ?
B2 O5 1.394(3) . ?
B3 O2 1.451(3) . ?
B3 O5 1.479(3) . ?
B3 O6 1.465(3) . ?
B3 O7 1.493(3) . ?
B4 O6 1.492(3) . ?
B4 O8 1.458(3) . ?
B4 O10 1.472(3) . ?
B4 O15 1.486(3) 2_766 ?
B5 O7 1.364(3) . ?
B5 O8 1.350(3) . ?
B5 O9 1.365(3) . ?
B6 O10 1.355(3) . ?
B6 O11 1.401(3) . ?
B6 O12 1.351(3) . ?
B7 O9 1.487(3) 2_666 ?
B7 O12 1.481(3) . ?
B7 O14 1.475(3) . ?
B7 O15 1.473(3) . ?
B8 O11 1.407(3) . ?
B8 O13 1.336(3) . ?
B8 O14 1.387(3) . ?

loop_
_geom_torsion_atom_site_label_1
_geom_torsion_atom_site_label_2
_geom_torsion_atom_site_label_3
_geom_torsion_atom_site_label_4
_geom_torsion
_geom_torsion_site_symmetry_1
_geom_torsion_site_symmetry_2
_geom_torsion_site_symmetry_3
_geom_torsion_site_symmetry_4
_geom_torsion_publ_flag
Na1 B1 O1 Na1 109.65(7) . . . 2_767 ?
Na1 B1 O1 Na1 -109.65(7) 2_767 . . . ?
Na1 B1 O1 Y1 167.2(4) 2_767 . . 1_645 ?
Na1 B1 O1 Y1 -83.2(3) . . . 1_645 ?
Na1 B1 O2 Na1 65.55(17) 2_767 . . . ?
Na1 B1 O2 B3 -162.4(3) . . . . ?
Na1 B1 O2 B3 -96.8(2) 2_767 . . . ?
Na1 B1 O3 Na3 -47.22(15) 2_767 . . 2_677 ?
Na1 B1 O3 Na3 -168.3(8) . . . 2_677 ?
Na1 B1 O3 B2 1.8(10) . . . . ?
Na1 B1 O3 B2 122.8(2) 2_767 . . . ?
Na1 B2 O3 Na3 27.5(9) 1_465 . . 2_677 ?
Na1 B2 O3 B1 -143.1(8) 1_465 . . . ?
Na1 B2 O4 Y1 171.3(4) 1_465 . . . ?
Na1 B2 O5 Na3 67.83(9) 1_465 . . . ?
Na1 B2 O5 Y1 -83.13(9) 1_465 . . 2_577 ?
Na1 B2 O5 B3 166.1(2) 1_465 . . . ?
Na1 B8 O11 Na2 141.4(6) 2_766 . . 1_565 ?
Na1 B8 O11 Na2 34.1(8) 2_766 . . 2_766 ?
Na1 B8 O11 B6 -58.8(8) 2_766 . . . ?
Na1 B8 O13 Na3 -104.74(14) 2_766 . . 2_776 ?
Na1 B8 O13 Y1 109.3(2) 2_766 . . 1_654 ?
Na1 B8 O14 Na3 -92.05(13) 2_766 . . 2_676 ?
Na1 B8 O14 B7 140.5(2) 2_766 . . . ?
Na2 B4 O6 Na3 43.30(19) 2_766 . . . ?
Na2 B4 O6 Y1 -51.48(16) 2_766 . . 2_677 ?
Na2 B4 O6 B3 174.23(16) 2_766 . . . ?
Na2 B4 O8 B5 -147.17(18) 2_766 . . . ?
Na2 B4 O10 Na3 -108.64(7) 2_766 . . . ?
Na2 B4 O10 B6 111.6(3) 2_766 . . . ?
Na2 B5 O7 Y1 18.6(6) . . . 2_577 ?
Na2 B5 O7 B3 -159.6(4) . . . . ?
Na2 B5 O8 B4 145.30(18) . . . . ?
Na2 B5 O9 Na3 120.32(13) . . . 1_545 ?
Na2 B5 O9 B7 -132.5(3) . . . 2_666 ?
Na2 B6 O10 Na3 122.72(17) 2_766 . . . ?
Na2 B6 O10 B4 -111.1(3) 2_766 . . . ?
Na2 B6 O11 Na2 -82.00(13) 2_766 . . 1_565 ?
Na2 B6 O11 B8 120.48(19) 2_766 . . . ?
Na2 B6 O12 Na2 156.75(18) 2_766 . . 2_666 ?
Na2 B6 O12 B7 -82.9(3) 2_766 . . . ?
Na2 B7 O12 Na2 -89.41(6) . . . 2_666 ?
Na2 B7 O12 B6 134.8(2) . . . . ?
Na2 B7 O12 B6 -135.8(2) 2_666 . . . ?
Na2 B7 O14 Na1 -150.10(10) 2_666 . . 2_766 ?
Na2 B7 O14 Na1 49.1(5) . . . 2_766 ?
Na2 B7 O14 Na3 147.6(4) . . . 2_676 ?
Na2 B7 O14 Na3 -51.58(15) 2_666 . . 2_676 ?
Na2 B7 O14 B8 -73.7(5) . . . . ?
Na2 B7 O14 B8 87.1(2) 2_666 . . . ?
Na2 B7 O15 Na2 -21.11(19) 2_666 . . . ?
Na2 B7 O15 Y1 105.43(17) 2_666 . . 1_644 ?
Na2 B7 O15 Y1 126.54(16) . . . 1_644 ?
Na2 B7 O15 B4 -102.45(19) . . . 2_766 ?
Na2 B7 O15 B4 -123.56(19) 2_666 . . 2_766 ?
Na2 B8 O11 Na2 -107.30(16) 1_565 . . 2_766 ?
Na2 B8 O11 B6 159.9(3) 1_565 . . . ?
Na2 B8 O13 Na1 -170.25(7) 1_565 . . 2_766 ?
Na2 B8 O13 Na3 85.02(13) 1_565 . . 2_776 ?
Na2 B8 O13 Y1 -61.0(2) 1_565 . . 1_654 ?
Na2 B8 O14 Na1 149.7(2) 1_565 . . 2_766 ?
Na2 B8 O14 Na3 57.6(3) 1_565 . . 2_676 ?
Na2 B8 O14 B7 -69.8(3) 1_565 . . . ?
Na3 B3 O2 Na1 -95.0(2) . . . . ?
Na3 B3 O2 B1 61.8(3) . . . . ?
Na3 B3 O5 Na1 34.9(3) . . . 1_465 ?
Na3 B3 O5 Y1 125.91(6) . . . 2_577 ?
Na3 B3 O5 B2 -114.9(2) . . . . ?
Na3 B3 O6 Y1 103.80(14) . . . 2_677 ?
Na3 B3 O6 B4 -133.6(2) . . . . ?
Na3 B3 O7 Y1 -88.35(12) . . . 2_577 ?
Na3 B3 O7 B5 90.3(2) . . . . ?
Na3 B5 O7 Y1 -75.20(19) 1_545 . . 2_577 ?
Na3 B5 O7 B3 106.56(19) 1_545 . . . ?
Na3 B5 O8 B4 -140.27(17) 1_545 . . . ?
Na3 B5 O9 Na2 -120.32(13) 1_545 . . . ?
Na3 B5 O9 B7 107.2(2) 1_545 . . 2_666 ?
Na3 B7 O12 Na2 53.41(15) 2_676 . . 2_666 ?
Na3 B7 O12 B6 -82.4(2) 2_676 . . . ?
Na3 B7 O14 Na1 -98.52(16) 2_676 . . 2_766 ?
Na3 B7 O14 B8 138.7(2) 2_676 . . . ?
Na3 B7 O15 Na2 -133.13(13) 2_676 . . . ?
Na3 B7 O15 Y1 -6.6(2) 2_676 . . 1_644 ?
Na3 B7 O15 B4 124.42(19) 2_676 . . 2_766 ?
Y1 B3 O2 Na1 122.14(14) 2_577 . . . ?
Y1 B3 O2 B1 -81.0(2) 2_577 . . . ?
Y1 B3 O5 Na1 -91.0(3) 2_577 . . 1_465 ?
Y1 B3 O5 Na3 -125.91(6) 2_577 . . . ?
Y1 B3 O5 B2 119.2(2) 2_577 . . . ?
Y1 B3 O6 Na3 61.0(2) 2_577 . . . ?
Y1 B3 O6 Y1 164.82(12) 2_577 . . 2_677 ?
Y1 B3 O6 B4 -72.6(3) 2_577 . . . ?
Y1 B3 O7 B5 178.7(2) 2_577 . . . ?
Y1 B4 O6 Na3 94.78(10) 2_677 . . . ?
Y1 B4 O6 B3 -134.3(2) 2_677 . . . ?
Y1 B4 O8 B5 93.5(3) 2_677 . . . ?
Y1 B4 O10 Na2 61.03(13) 2_677 . . 2_766 ?
Y1 B4 O10 Na3 -47.60(11) 2_677 . . . ?
Y1 B4 O10 B6 172.7(2) 2_677 . . . ?
O1 B1 O2 Na1 -0.9(3) . . . . ?
O1 B1 O2 B3 -163.3(2) . . . . ?
O1 B1 O3 Na3 2.6(3) . . . 2_677 ?
O1 B1 O3 B2 172.6(2) . . . . ?
O2 B1 O1 Na1 0.7(2) . . . . ?
O2 B1 O1 Na1 110.4(2) . . . 2_767 ?
O2 B1 O1 Y1 -82.4(4) . . . 1_645 ?
O2 B1 O3 Na3 -176.37(15) . . . 2_677 ?
O2 B1 O3 B2 -6.3(3) . . . . ?
O2 B3 O5 Na1 164.0(2) . . . 1_465 ?
O2 B3 O5 Na3 129.08(18) . . . . ?
O2 B3 O5 Y1 -105.02(17) . . . 2_577 ?
O2 B3 O5 B2 14.2(3) . . . . ?
O2 B3 O6 Na3 -131.53(15) . . . . ?
O2 B3 O6 Y1 -27.7(2) . . . 2_677 ?
O2 B3 O6 B4 94.9(2) . . . . ?
O2 B3 O7 Y1 102.36(18) . . . 2_577 ?
O2 B3 O7 B5 -79.0(3) . . . . ?
O3 B1 O1 Na1 -68.5(2) . . . 2_767 ?
O3 B1 O1 Na1 -178.1(2) . . . . ?
O3 B1 O1 Y1 98.7(4) . . . 1_645 ?
O3 B1 O2 Na1 178.01(18) . . . . ?
O3 B1 O2 B3 15.6(3) . . . . ?
O3 B2 O4 Na1 171.08(19) . . . 1_465 ?
O3 B2 O4 Y1 -17.6(5) . . . . ?
O3 B2 O5 Na1 -173.1(2) . . . 1_465 ?
O3 B2 O5 Na3 -105.2(2) . . . . ?
O3 B2 O5 Y1 103.8(2) . . . 2_577 ?
O3 B2 O5 B3 -6.9(3) . . . . ?
O4 B2 O3 Na3 -8.4(3) . . . 2_677 ?
O4 B2 O3 B1 -179.0(2) . . . . ?
O4 B2 O5 Na1 8.2(2) . . . 1_465 ?
O4 B2 O5 Na3 76.0(3) . . . . ?
O4 B2 O5 Y1 -74.9(2) . . . 2_577 ?
O4 B2 O5 B3 174.3(2) . . . . ?
O5 B2 O3 Na3 172.88(16) . . . 2_677 ?
O5 B2 O3 B1 2.3(3) . . . . ?
O5 B2 O4 Na1 -10.2(3) . . . 1_465 ?
O5 B2 O4 Y1 161.1(2) . . . . ?
O5 B3 O2 Na1 -175.56(13) . . . . ?
O5 B3 O2 B1 -18.7(3) . . . . ?
O5 B3 O6 Na3 -5.9(2) . . . . ?
O5 B3 O6 Y1 97.9(2) . . . 2_677 ?
O5 B3 O6 B4 -139.5(2) . . . . ?
O5 B3 O7 Y1 -16.55(18) . . . 2_577 ?
O5 B3 O7 B5 162.11(19) . . . . ?
O6 B3 O2 Na1 -48.4(3) . . . . ?
O6 B3 O2 B1 108.5(2) . . . . ?
O6 B3 O5 Na1 39.4(4) . . . 1_465 ?
O6 B3 O5 Na3 4.48(17) . . . . ?
O6 B3 O5 Y1 130.39(17) . . . 2_577 ?
O6 B3 O5 B2 -110.4(2) . . . . ?
O6 B3 O7 Y1 -136.96(15) . . . 2_577 ?
O6 B3 O7 B5 41.7(3) . . . . ?
O6 B4 O8 B5 32.8(3) . . . . ?
O6 B4 O10 Na2 117.52(15) . . . 2_766 ?
O6 B4 O10 Na3 8.89(15) . . . . ?
O6 B4 O10 B6 -130.8(2) . . . . ?
O7 B3 O2 Na1 71.6(3) . . . . ?
O7 B3 O2 B1 -131.5(2) . . . . ?
O7 B3 O5 Na1 -76.8(3) . . . 1_465 ?
O7 B3 O5 Na3 -111.69(15) . . . . ?
O7 B3 O5 Y1 14.21(16) . . . 2_577 ?
O7 B3 O5 B2 133.4(2) . . . . ?
O7 B3 O6 Na3 106.29(16) . . . . ?
O7 B3 O6 Y1 -149.92(13) . . . 2_677 ?
O7 B3 O6 B4 -27.3(3) . . . . ?
O7 B5 O8 B4 -21.4(3) . . . . ?
O7 B5 O9 Na2 160.21(18) . . . . ?
O7 B5 O9 Na3 -79.5(2) . . . 1_545 ?
O7 B5 O9 B7 27.8(4) . . . 2_666 ?
O8 B4 O6 Na3 -136.67(16) . . . . ?
O8 B4 O6 Y1 128.55(17) . . . 2_677 ?
O8 B4 O6 B3 -5.7(3) . . . . ?
O8 B4 O10 Na2 -117.09(17) . . . 2_766 ?
O8 B4 O10 Na3 134.28(17) . . . . ?
O8 B4 O10 B6 -5.5(4) . . . . ?
O8 B5 O7 Y1 159.57(16) . . . 2_577 ?
O8 B5 O7 B3 -18.7(3) . . . . ?
O8 B5 O9 Na2 -22.6(3) . . . . ?
O8 B5 O9 Na3 97.7(2) . . . 1_545 ?
O8 B5 O9 B7 -155.1(2) . . . 2_666 ?
O9 B5 O7 Y1 -23.2(3) . . . 2_577 ?
O9 B5 O7 B3 158.6(2) . . . . ?
O9 B5 O8 B4 161.4(2) . . . . ?
O9 B7 O12 Na2 -4.66(16) 2_666 . . 2_666 ?
O9 B7 O12 B6 -140.4(2) 2_666 . . . ?
O9 B7 O14 Na1 -99.2(2) 2_666 . . 2_766 ?
O9 B7 O14 Na3 -0.68(18) 2_666 . . 2_676 ?
O9 B7 O14 B8 138.0(2) 2_666 . . . ?
O9 B7 O15 Na2 -72.15(18) 2_666 . . . ?
O9 B7 O15 Y1 54.4(2) 2_666 . . 1_644 ?
O9 B7 O15 B4 -174.59(18) 2_666 . . 2_766 ?
O10 B4 O6 Na3 -12.5(2) . . . . ?
O10 B4 O6 Y1 -107.32(16) . . . 2_677 ?
O10 B4 O6 B3 118.4(2) . . . . ?
O10 B4 O8 B5 -88.9(2) . . . . ?
O10 B6 O11 Na2 37.83(18) . . . 2_766 ?
O10 B6 O11 Na2 -44.2(3) . . . 1_565 ?
O10 B6 O11 B8 158.3(2) . . . . ?
O10 B6 O12 Na2 82.5(3) . . . 2_666 ?
O10 B6 O12 B7 -157.1(2) . . . . ?
O11 B6 O10 Na2 -47.9(2) . . . 2_766 ?
O11 B6 O10 Na3 74.8(2) . . . . ?
O11 B6 O10 B4 -159.0(2) . . . . ?
O11 B6 O12 Na2 -96.1(2) . . . 2_666 ?
O11 B6 O12 B7 24.3(3) . . . . ?
O11 B8 O13 Na1 163.7(2) . . . 2_766 ?
O11 B8 O13 Na3 58.9(3) . . . 2_776 ?
O11 B8 O13 Y1 -87.1(3) . . . 1_654 ?
O11 B8 O14 Na1 -163.18(19) . . . 2_766 ?
O11 B8 O14 Na3 104.8(2) . . . 2_676 ?
O11 B8 O14 B7 -22.6(3) . . . . ?
O12 B6 O10 Na2 133.4(2) . . . 2_766 ?
O12 B6 O10 Na3 -103.9(2) . . . . ?
O12 B6 O10 B4 22.3(4) . . . . ?
O12 B6 O11 Na2 134.61(19) . . . 1_565 ?
O12 B6 O11 Na2 -143.4(2) . . . 2_766 ?
O12 B6 O11 B8 -22.9(3) . . . . ?
O12 B7 O14 Na1 145.28(15) . . . 2_766 ?
O12 B7 O14 Na3 -116.20(17) . . . 2_676 ?
O12 B7 O14 B8 22.5(3) . . . . ?
O12 B7 O15 Na2 43.11(19) . . . . ?
O12 B7 O15 Y1 169.65(12) . . . 1_644 ?
O12 B7 O15 B4 -59.3(3) . . . 2_766 ?
O13 B8 O11 Na2 40.3(3) . . . 1_565 ?
O13 B8 O11 Na2 -67.0(3) . . . 2_766 ?
O13 B8 O11 B6 -159.9(2) . . . . ?
O13 B8 O14 Na1 18.2(2) . . . 2_766 ?
O13 B8 O14 Na3 -73.9(3) . . . 2_676 ?
O13 B8 O14 B7 158.7(2) . . . . ?
O14 B7 O12 Na2 112.90(17) . . . 2_666 ?
O14 B7 O12 B6 -22.9(3) . . . . ?
O14 B7 O15 Na2 167.57(15) . . . . ?
O14 B7 O15 Y1 -65.9(2) . . . 1_644 ?
O14 B7 O15 B4 65.1(3) . . . 2_766 ?
O14 B8 O11 Na2 114.3(2) . . . 2_766 ?
O14 B8 O11 Na2 -138.41(18) . . . 1_565 ?
O14 B8 O11 B6 21.5(3) . . . . ?
O14 B8 O13 Na1 -17.8(2) . . . 2_766 ?
O14 B8 O13 Na3 -122.5(2) . . . 2_776 ?
O14 B8 O13 Y1 91.5(3) . . . 1_654 ?
O15 B4 O6 Na3 102.57(16) 2_766 . . . ?
O15 B4 O6 Y1 7.79(16) 2_766 . . 2_677 ?
O15 B4 O6 B3 -126.5(2) 2_766 . . . ?
O15 B4 O8 B5 150.2(2) 2_766 . . . ?
O15 B4 O10 Na2 5.02(18) 2_766 . . 2_766 ?
O15 B4 O10 Na3 -103.62(15) 2_766 . . . ?
O15 B4 O10 B6 116.7(3) 2_766 . . . ?
O15 B7 O12 Na2 -122.98(16) . . . 2_666 ?
O15 B7 O12 B6 101.3(2) . . . . ?
O15 B7 O14 Na1 22.0(3) . . . 2_766 ?
O15 B7 O14 Na3 120.49(16) . . . 2_676 ?
O15 B7 O14 B8 -100.8(2) . . . . ?
